data_7036371
loop_
_publ_author_name
'Modak, Sudipta'
'Gangwar, Manoj Kumar'
'Nageswar Rao, Mitta'
'Madasu, Mahesh'
'Kalita, Alok Ch'
'Dorcet, Vincent'
'Shejale, Mayuri Arun'
'Butcher, Ray J.'
'Ghosh, Prasenjit'

_publ_section_title
;
 Fluoride-free Hiyama coupling by palladium abnormal N-heterocyclic
 carbene complexes.
;
_journal_issue 40
_journal_name_full 'Dalton transactions (Cambridge, England : 2003)'
_journal_page_first 17617
_journal_page_last 17628
_journal_paper_doi 10.1039/c5dt02317c
_journal_volume 44
_journal_year 2015
_chemical_compound_source 'synthesis as described'
_chemical_formula_moiety 'C35 H38 I2 N3 O1 P1 Pd1'
_chemical_formula_sum 'C35 H38 I2 N3 O P Pd'
_chemical_formula_weight 907.85
_chemical_name_systematic
;
?
;
_space_group_IT_number 61
_symmetry_cell_setting orthorhombic
_symmetry_Int_Tables_number 61
_symmetry_space_group_name_Hall '-P 2ac 2ab'
_symmetry_space_group_name_H-M 'P b c a'
_atom_sites_solution_hydrogens geom
_atom_sites_solution_primary direct
_atom_sites_solution_secondary difmap
_audit_conform_dict_location ftp://ftp.iucr.org/pub/cif_core.dic
_audit_conform_dict_name cif_core.dic
_audit_conform_dict_version 2.3
_audit_creation_date 2013-02-22T10:06:16-00:00
_audit_creation_method 'WinGX routine CIF_UPDATE'
_audit_update_record
;
2013-02-24 deposited with the CCDC.
2015-09-02 downloaded from the CCDC.
;
_cell_angle_alpha 90
_cell_angle_beta 90
_cell_angle_gamma 90
_cell_formula_units_Z 8
_cell_length_a 16.1205(3)
_cell_length_b 16.2538(5)
_cell_length_c 26.3092(6)
_cell_measurement_reflns_used 6962
_cell_measurement_temperature 150(2)
_cell_measurement_theta_max 27.34
_cell_measurement_theta_min 2.36
_cell_measurement_wavelength 0.71073
_cell_volume 6893.5(3)
_computing_cell_refinement 'Bruker APEX2 (Bruker, 2006)'
_computing_data_collection 'Bruker APEX2 (Bruker, 2006)'
_computing_data_reduction 'Bruker APEX2 (Bruker, 2006)'
_computing_molecular_graphics 'Ortep-3 for Windows (Farrugia, 1997)'
_computing_publication_material
;
WinGX publication routines (Farrugia, 2012),
CRYSCAL (T. Roisnel, local program)
;
_computing_structure_refinement 'SHELXL-97 (Sheldrick, 1997)'
_computing_structure_solution 'SIR97 (Altomare et al., 1999)'
_diffrn_ambient_temperature 150(2)
_diffrn_detector 'CCD plate'
_diffrn_measured_fraction_theta_full 0.997
_diffrn_measured_fraction_theta_max 0.997
_diffrn_measurement_device_type 'APEXII, Bruker-AXS'
_diffrn_measurement_method 'CCD rotation images, thin slices'
_diffrn_radiation_monochromator graphite
_diffrn_radiation_probe x-ray
_diffrn_radiation_type MoK\a
_diffrn_radiation_wavelength 0.71073
_diffrn_reflns_av_R_equivalents 0.0496
_diffrn_reflns_av_unetI/netI 0.0523
_diffrn_reflns_limit_h_max 20
_diffrn_reflns_limit_h_min -20
_diffrn_reflns_limit_k_max 21
_diffrn_reflns_limit_k_min -18
_diffrn_reflns_limit_l_max 25
_diffrn_reflns_limit_l_min -34
_diffrn_reflns_number 30914
_diffrn_reflns_theta_full 27.48
_diffrn_reflns_theta_max 27.48
_diffrn_reflns_theta_min 2.91
_exptl_absorpt_coefficient_mu 2.408
_exptl_absorpt_correction_T_max 0.535
_exptl_absorpt_correction_T_min 0.380
_exptl_absorpt_correction_type multi-scan
_exptl_absorpt_process_details
;
[Sheldrick, G.M. (2002). SADABS Bruker AXS Inc., Madison, Wisconsin, USA]
;
_exptl_crystal_colour orange
_exptl_crystal_density_diffrn 1.75
_exptl_crystal_density_method 'not measured'
_exptl_crystal_description fragment
_exptl_crystal_F_000 3552
_exptl_crystal_size_max 0.48
_exptl_crystal_size_mid 0.44
_exptl_crystal_size_min 0.26
_refine_diff_density_max 0.638
_refine_diff_density_min -0.735
_refine_diff_density_rms 0.119
_refine_ls_extinction_method none
_refine_ls_goodness_of_fit_ref 1.013
_refine_ls_hydrogen_treatment constr
_refine_ls_matrix_type full
_refine_ls_number_parameters 390
_refine_ls_number_reflns 7871
_refine_ls_number_restraints 0
_refine_ls_restrained_S_all 1.013
_refine_ls_R_factor_all 0.0516
_refine_ls_R_factor_gt 0.0323
_refine_ls_shift/su_max 0.019
_refine_ls_shift/su_mean 0.001
_refine_ls_structure_factor_coef Fsqd
_refine_ls_weighting_details 'calc w=1/[\s^2^(Fo^2^)+(0.0188P)^2^+0.0000P] where P=(Fo^2^+2Fc^2^)/3'
_refine_ls_weighting_scheme calc
_refine_ls_wR_factor_gt 0.0584
_refine_ls_wR_factor_ref 0.0644
_reflns_number_gt 5833
_reflns_number_total 7871
_reflns_threshold_expression >2sigma(I)
_cod_data_source_file c5dt02317c2.cif
_cod_data_source_block PG165
_cod_depositor_comments 'Adding full bibliography for 7036370--7036375.cif.'
_cod_database_code 7036371

loop_
_symmetry_equiv_pos_as_xyz
'x, y, z'
'-x+1/2, -y, z+1/2'
'x+1/2, -y+1/2, -z'
'-x, y+1/2, -z+1/2'
'-x, -y, -z'
'x-1/2, y, -z-1/2'
'-x-1/2, y-1/2, z'
'x, -y-1/2, z-1/2'

loop_
_atom_site_label
_atom_site_type_symbol
_atom_site_fract_x
_atom_site_fract_y
_atom_site_fract_z
_atom_site_U_iso_or_equiv
_atom_site_adp_type
_atom_site_occupancy
_atom_site_symmetry_multiplicity
_atom_site_calc_flag
_atom_site_refinement_flags
C1 C 0.15602(19) 0.0902(2) 0.55743(11) 0.0181(7) Uani 1 1 d .
C2 C 0.19329(19) 0.1380(2) 0.51957(11) 0.0234(8) Uani 1 1 d .
H2 H 0.1863 0.196 0.52 0.028 Uiso 1 1 calc R
C3 C 0.2401(2) 0.1020(2) 0.48168(12) 0.0258(9) Uani 1 1 d .
H3 H 0.2638 0.1351 0.4557 0.031 Uiso 1 1 calc R
C4 C 0.2524(2) 0.0178(3) 0.48169(13) 0.0305(9) Uani 1 1 d .
H4 H 0.2856 -0.007 0.4561 0.037 Uiso 1 1 calc R
C5 C 0.2163(2) -0.0304(2) 0.51912(12) 0.0285(9) Uani 1 1 d .
H5 H 0.2244 -0.0883 0.519 0.034 Uiso 1 1 calc R
C6 C 0.1684(2) 0.0056(2) 0.55676(12) 0.0234(8) Uani 1 1 d .
H6 H 0.1439 -0.0278 0.5823 0.028 Uiso 1 1 calc R
C11 C 0.03262(19) 0.0534(2) 0.62935(11) 0.0181(7) Uani 1 1 d .
C12 C -0.0392(2) 0.0204(3) 0.60867(13) 0.0290(9) Uani 1 1 d .
H12 H -0.0676 0.0489 0.5824 0.035 Uiso 1 1 calc R
C13 C -0.0698(2) -0.0546(3) 0.62643(14) 0.0393(11) Uani 1 1 d .
H13 H -0.1186 -0.0773 0.6119 0.047 Uiso 1 1 calc R
C14 C -0.0297(2) -0.0958(2) 0.66489(14) 0.0355(10) Uani 1 1 d .
H14 H -0.051 -0.1467 0.677 0.043 Uiso 1 1 calc R
C15 C 0.0414(2) -0.0632(3) 0.68590(13) 0.0323(9) Uani 1 1 d .
H15 H 0.0693 -0.092 0.7123 0.039 Uiso 1 1 calc R
C16 C 0.0720(2) 0.0106(2) 0.66886(12) 0.0253(9) Uani 1 1 d .
H16 H 0.1205 0.0329 0.684 0.03 Uiso 1 1 calc R
C21 C 0.01816(18) 0.1961(2) 0.56008(11) 0.0186(7) Uani 1 1 d .
C22 C -0.00670(19) 0.2760(2) 0.57150(13) 0.0248(8) Uani 1 1 d .
H22 H 0.0078 0.2995 0.6033 0.03 Uiso 1 1 calc R
C23 C -0.0523(2) 0.3214(3) 0.53704(13) 0.0318(9) Uani 1 1 d .
H23 H -0.0679 0.3764 0.5448 0.038 Uiso 1 1 calc R
C24 C -0.0753(2) 0.2866(3) 0.49103(13) 0.0314(10) Uani 1 1 d .
H24 H -0.107 0.3176 0.4673 0.038 Uiso 1 1 calc R
C25 C -0.0525(2) 0.2072(3) 0.47965(12) 0.0290(9) Uani 1 1 d .
H25 H -0.0689 0.1833 0.4483 0.035 Uiso 1 1 calc R
C26 C -0.00558(19) 0.1619(2) 0.51367(12) 0.0241(8) Uani 1 1 d .
H26 H 0.0105 0.1073 0.5054 0.029 Uiso 1 1 calc R
C31 C 0.1437(2) 0.1999(2) 0.84705(13) 0.0278(8) Uani 1 1 d .
H31 H 0.1007 0.2067 0.8227 0.033 Uiso 1 1 calc R
C32 C 0.1243(2) 0.1961(2) 0.89797(14) 0.0343(9) Uani 1 1 d .
H32 H 0.0683 0.2013 0.9087 0.041 Uiso 1 1 calc R
C33 C 0.1865(3) 0.1846(2) 0.93329(14) 0.0376(10) Uani 1 1 d .
H33 H 0.1732 0.18 0.9684 0.045 Uiso 1 1 calc R
C34 C 0.2677(2) 0.1799(3) 0.91772(13) 0.0366(10) Uani 1 1 d .
H34 H 0.3106 0.1735 0.9422 0.044 Uiso 1 1 calc R
C35 C 0.2875(2) 0.1844(2) 0.86692(12) 0.0279(9) Uani 1 1 d .
H35 H 0.3438 0.1809 0.8565 0.034 Uiso 1 1 calc R
C36 C 0.2255(2) 0.1938(2) 0.83094(12) 0.0213(8) Uani 1 1 d .
C37 C 0.2458(2) 0.2017(2) 0.77538(12) 0.0252(8) Uani 1 1 d .
H37A H 0.3047 0.1869 0.7696 0.03 Uiso 1 1 calc R
H37B H 0.2109 0.1635 0.7554 0.03 Uiso 1 1 calc R
N38 N 0.23113(16) 0.28645(18) 0.75842(9) 0.0202(6) Uani 1 1 d .
N39 N 0.26079(17) 0.34569(19) 0.78799(10) 0.0251(7) Uani 1 1 d .
N40 N 0.23868(16) 0.41399(18) 0.76440(9) 0.0206(6) Uani 1 1 d .
C41 C 0.19630(18) 0.3985(2) 0.71994(11) 0.0152(7) Uani 1 1 d .
C42 C 0.19122(18) 0.3134(2) 0.71600(11) 0.0156(7) Uani 1 1 d .
C43 C 0.2611(2) 0.4915(2) 0.78993(12) 0.0285(9) Uani 1 1 d .
H43A H 0.2101 0.5237 0.7966 0.034 Uiso 1 1 calc R
H43B H 0.297 0.5244 0.7671 0.034 Uiso 1 1 calc R
C44 C 0.3055(2) 0.4768(2) 0.83899(13) 0.0346(10) Uani 1 1 d .
H44A H 0.2693 0.4461 0.8622 0.052 Uiso 1 1 calc R
H44B H 0.3202 0.5297 0.8544 0.052 Uiso 1 1 calc R
H44C H 0.356 0.445 0.8325 0.052 Uiso 1 1 calc R
C45 C 0.16051(19) 0.4647(2) 0.68663(12) 0.0183(7) Uani 1 1 d .
C46 C 0.07526(19) 0.4914(2) 0.70693(12) 0.0236(8) Uani 1 1 d .
H46A H 0.04 0.442 0.7113 0.028 Uiso 1 1 calc R
H46B H 0.0825 0.5171 0.7407 0.028 Uiso 1 1 calc R
C47 C 0.0310(2) 0.5521(2) 0.67180(13) 0.0301(9) Uani 1 1 d .
H47A H -0.025 0.5642 0.6854 0.036 Uiso 1 1 calc R
H47B H 0.0625 0.6043 0.6705 0.036 Uiso 1 1 calc R
C48 C 0.0232(2) 0.5168(3) 0.61834(13) 0.0329(10) Uani 1 1 d .
H48A H -0.0038 0.5579 0.5959 0.039 Uiso 1 1 calc R
H48B H -0.0124 0.4672 0.6192 0.039 Uiso 1 1 calc R
C49 C 0.1080(2) 0.4944(2) 0.59669(12) 0.0267(9) Uani 1 1 d .
H49A H 0.1422 0.5446 0.5932 0.032 Uiso 1 1 calc R
H49B H 0.1011 0.4698 0.5625 0.032 Uiso 1 1 calc R
C50 C 0.15204(19) 0.4328(2) 0.63185(11) 0.0197(8) Uani 1 1 d .
H50A H 0.208 0.4211 0.6181 0.024 Uiso 1 1 calc R
H50B H 0.1205 0.3806 0.6322 0.024 Uiso 1 1 calc R
O51 O 0.21863(13) 0.53187(15) 0.68856(8) 0.0241(6) Uani 1 1 d .
H51 H 0.204 0.5686 0.668 0.036 Uiso 1 1 calc R
P1 P 0.08798(5) 0.14158(6) 0.60374(3) 0.01756(19) Uani 1 1 d .
Pd1 Pd 0.144632(14) 0.231830(17) 0.664363(8) 0.01513(7) Uani 1 1 d .
I1 I 0.004799(12) 0.233607(17) 0.715068(8) 0.02527(7) Uani 1 1 d .
I2 I 0.294669(12) 0.232679(16) 0.627936(8) 0.02328(7) Uani 1 1 d .

loop_
_atom_site_aniso_label
_atom_site_aniso_U_11
_atom_site_aniso_U_22
_atom_site_aniso_U_33
_atom_site_aniso_U_23
_atom_site_aniso_U_13
_atom_site_aniso_U_12
C1 0.0215(16) 0.019(2) 0.0134(16) -0.0006(15) -0.0012(13) -0.0018(15)
C2 0.0331(19) 0.019(2) 0.0186(17) -0.0007(15) 0.0011(14) -0.0033(17)
C3 0.0311(19) 0.031(3) 0.0149(17) 0.0006(16) 0.0049(14) -0.0022(18)
C4 0.034(2) 0.035(3) 0.0227(18) -0.0062(19) 0.0032(16) 0.0043(19)
C5 0.040(2) 0.021(2) 0.0245(19) -0.0057(17) 0.0026(16) 0.0050(18)
C6 0.0258(18) 0.024(2) 0.0201(18) 0.0024(16) 0.0002(14) -0.0030(17)
C11 0.0227(16) 0.015(2) 0.0162(16) -0.0017(15) 0.0012(13) -0.0020(15)
C12 0.0269(18) 0.034(3) 0.0264(19) 0.0011(18) -0.0001(15) -0.0030(18)
C13 0.037(2) 0.037(3) 0.044(2) -0.005(2) 0.0044(19) -0.017(2)
C14 0.051(2) 0.020(2) 0.036(2) 0.0010(19) 0.0160(19) -0.010(2)
C15 0.042(2) 0.028(3) 0.027(2) 0.0060(19) 0.0039(17) -0.002(2)
C16 0.0272(18) 0.029(3) 0.0195(18) -0.0017(17) 0.0009(14) -0.0026(17)
C21 0.0190(15) 0.019(2) 0.0172(17) 0.0015(15) 0.0011(13) 0.0000(15)
C22 0.0281(18) 0.025(2) 0.0216(18) -0.0025(17) -0.0057(14) 0.0042(17)
C23 0.037(2) 0.025(2) 0.033(2) -0.0024(18) -0.0079(17) 0.0065(18)
C24 0.0301(19) 0.036(3) 0.029(2) 0.0053(19) -0.0077(16) 0.0028(19)
C25 0.0281(18) 0.040(3) 0.0193(18) -0.0009(18) -0.0044(14) -0.0020(19)
C26 0.0284(18) 0.024(2) 0.0201(18) -0.0036(16) -0.0025(14) -0.0002(17)
C31 0.035(2) 0.015(2) 0.033(2) 0.0011(17) -0.0090(16) 0.0021(18)
C32 0.043(2) 0.015(2) 0.045(2) 0.0004(19) 0.0141(19) 0.0009(19)
C33 0.071(3) 0.018(2) 0.024(2) -0.0004(17) 0.010(2) -0.001(2)
C34 0.053(2) 0.033(3) 0.023(2) 0.0088(18) -0.0135(18) -0.010(2)
C35 0.0329(19) 0.024(2) 0.0267(19) 0.0054(17) -0.0061(16) -0.0084(17)
C36 0.0319(18) 0.0091(19) 0.0230(18) 0.0019(15) -0.0043(14) -0.0043(16)
C37 0.039(2) 0.010(2) 0.0267(19) 0.0002(16) -0.0090(16) 0.0004(17)
N38 0.0298(15) 0.0122(18) 0.0187(14) -0.0014(12) -0.0043(12) -0.0047(13)
N39 0.0398(17) 0.0133(18) 0.0223(15) -0.0017(14) -0.0077(13) -0.0039(15)
N40 0.0307(15) 0.0136(18) 0.0176(14) -0.0010(13) -0.0032(12) -0.0050(13)
C41 0.0196(15) 0.0119(19) 0.0141(16) 0.0000(14) 0.0029(13) -0.0011(15)
C42 0.0188(15) 0.016(2) 0.0118(15) 0.0022(14) 0.0024(12) 0.0001(15)
C43 0.045(2) 0.015(2) 0.0259(19) -0.0001(16) -0.0057(16) -0.0072(19)
C44 0.048(2) 0.022(2) 0.034(2) -0.0048(18) -0.0183(18) -0.004(2)
C45 0.0214(16) 0.013(2) 0.0211(17) 0.0013(15) -0.0013(14) -0.0047(15)
C46 0.0252(17) 0.020(2) 0.0259(18) -0.0024(16) 0.0033(15) 0.0023(16)
C47 0.0217(17) 0.029(3) 0.040(2) -0.0009(19) 0.0014(16) 0.0071(17)
C48 0.031(2) 0.031(3) 0.037(2) 0.0038(19) -0.0060(16) 0.0068(18)
C49 0.0326(19) 0.024(2) 0.0233(19) 0.0031(17) -0.0018(15) 0.0037(17)
C50 0.0240(16) 0.018(2) 0.0173(16) 0.0028(15) 0.0003(13) -0.0003(16)
O51 0.0269(12) 0.0158(15) 0.0295(14) 0.0089(11) -0.0041(10) -0.0056(11)
P1 0.0205(4) 0.0170(5) 0.0152(4) -0.0007(4) -0.0012(3) -0.0006(4)
Pd1 0.01846(12) 0.01380(15) 0.01314(12) -0.00078(11) 0.00014(9) -0.00103(11)
I1 0.02122(11) 0.03259(16) 0.02199(12) -0.00664(11) 0.00399(9) -0.00454(11)
I2 0.02193(11) 0.02168(14) 0.02624(12) -0.00176(11) 0.00626(9) -0.00100(10)

loop_
_atom_type_symbol
_atom_type_description
_atom_type_scat_dispersion_real
_atom_type_scat_dispersion_imag
_atom_type_scat_source
C C 0.0033 0.0016 'International Tables Vol C Tables 4.2.6.8 and 6.1.1.4'
H H 0 0 'International Tables Vol C Tables 4.2.6.8 and 6.1.1.4'
N N 0.0061 0.0033 'International Tables Vol C Tables 4.2.6.8 and 6.1.1.4'
O O 0.0106 0.006 'International Tables Vol C Tables 4.2.6.8 and 6.1.1.4'
P P 0.1023 0.0942 'International Tables Vol C Tables 4.2.6.8 and 6.1.1.4'
Pd Pd -0.9988 1.0072 'International Tables Vol C Tables 4.2.6.8 and 6.1.1.4'
I I -0.4742 1.8119 'International Tables Vol C Tables 4.2.6.8 and 6.1.1.4'

loop_
_geom_angle_atom_site_label_1
_geom_angle_atom_site_label_2
_geom_angle_atom_site_label_3
_geom_angle
C6 C1 C2 118.6(3)
C6 C1 P1 122.9(2)
C2 C1 P1 118.4(3)
C3 C2 C1 120.9(3)
C3 C2 H2 119.5
C1 C2 H2 119.5
C2 C3 C4 119.8(3)
C2 C3 H3 120.1
C4 C3 H3 120.1
C3 C4 C5 120.0(3)
C3 C4 H4 120
C5 C4 H4 120
C6 C5 C4 120.2(4)
C6 C5 H5 119.9
C4 C5 H5 119.9
C5 C6 C1 120.5(3)
C5 C6 H6 119.7
C1 C6 H6 119.7
C12 C11 C16 118.4(3)
C12 C11 P1 124.7(3)
C16 C11 P1 116.3(2)
C11 C12 C13 120.1(3)
C11 C12 H12 119.9
C13 C12 H12 119.9
C14 C13 C12 120.4(4)
C14 C13 H13 119.8
C12 C13 H13 119.8
C13 C14 C15 120.0(4)
C13 C14 H14 120
C15 C14 H14 120
C16 C15 C14 120.3(4)
C16 C15 H15 119.9
C14 C15 H15 119.9
C15 C16 C11 120.8(3)
C15 C16 H16 119.6
C11 C16 H16 119.6
C22 C21 C26 118.8(3)
C22 C21 P1 119.5(2)
C26 C21 P1 121.6(3)
C23 C22 C21 120.7(3)
C23 C22 H22 119.6
C21 C22 H22 119.6
C22 C23 C24 119.8(4)
C22 C23 H23 120.1
C24 C23 H23 120.1
C25 C24 C23 120.1(3)
C25 C24 H24 120
C23 C24 H24 120
C24 C25 C26 120.3(3)
C24 C25 H25 119.8
C26 C25 H25 119.8
C25 C26 C21 120.3(3)
C25 C26 H26 119.9
C21 C26 H26 119.9
C32 C31 C36 120.6(3)
C32 C31 H31 119.7
C36 C31 H31 119.7
C31 C32 C33 119.8(3)
C31 C32 H32 120.1
C33 C32 H32 120.1
C34 C33 C32 119.9(3)
C34 C33 H33 120
C32 C33 H33 120
C33 C34 C35 120.5(3)
C33 C34 H34 119.7
C35 C34 H34 119.7
C34 C35 C36 120.1(3)
C34 C35 H35 119.9
C36 C35 H35 119.9
C35 C36 C31 119.0(3)
C35 C36 C37 121.1(3)
C31 C36 C37 119.9(3)
N38 C37 C36 109.9(3)
N38 C37 H37A 109.7
C36 C37 H37A 109.7
N38 C37 H37B 109.7
C36 C37 H37B 109.7
H37A C37 H37B 108.2
N39 N38 C42 114.7(3)
N39 N38 C37 116.4(2)
C42 N38 C37 128.9(3)
N40 N39 N38 103.7(2)
N39 N40 C41 112.3(3)
N39 N40 C43 116.0(3)
C41 N40 C43 131.7(3)
N40 C41 C42 105.9(3)
N40 C41 C45 123.7(3)
C42 C41 C45 130.3(3)
N38 C42 C41 103.4(3)
N38 C42 Pd1 120.7(2)
C41 C42 Pd1 135.9(2)
N40 C43 C44 112.0(3)
N40 C43 H43A 109.2
C44 C43 H43A 109.2
N40 C43 H43B 109.2
C44 C43 H43B 109.2
H43A C43 H43B 107.9
C43 C44 H44A 109.5
C43 C44 H44B 109.5
H44A C44 H44B 109.5
C43 C44 H44C 109.5
H44A C44 H44C 109.5
H44B C44 H44C 109.5
O51 C45 C41 105.8(2)
O51 C45 C50 110.2(3)
C41 C45 C50 109.9(3)
O51 C45 C46 110.8(3)
C41 C45 C46 110.0(3)
C50 C45 C46 110.0(3)
C47 C46 C45 112.9(3)
C47 C46 H46A 109
C45 C46 H46A 109
C47 C46 H46B 109
C45 C46 H46B 109
H46A C46 H46B 107.8
C48 C47 C46 110.7(3)
C48 C47 H47A 109.5
C46 C47 H47A 109.5
C48 C47 H47B 109.5
C46 C47 H47B 109.5
H47A C47 H47B 108.1
C47 C48 C49 111.1(3)
C47 C48 H48A 109.4
C49 C48 H48A 109.4
C47 C48 H48B 109.4
C49 C48 H48B 109.4
H48A C48 H48B 108
C48 C49 C50 110.2(3)
C48 C49 H49A 109.6
C50 C49 H49A 109.6
C48 C49 H49B 109.6
C50 C49 H49B 109.6
H49A C49 H49B 108.1
C49 C50 C45 112.7(3)
C49 C50 H50A 109
C45 C50 H50A 109
C49 C50 H50B 109
C45 C50 H50B 109
H50A C50 H50B 107.8
C45 O51 H51 109.5
C11 P1 C21 108.15(15)
C11 P1 C1 100.37(15)
C21 P1 C1 99.81(14)
C11 P1 Pd1 115.54(10)
C21 P1 Pd1 111.17(12)
C1 P1 Pd1 120.06(10)
C42 Pd1 P1 177.97(9)
C42 Pd1 I2 84.24(8)
P1 Pd1 I2 96.58(2)
C42 Pd1 I1 88.31(8)
P1 Pd1 I1 91.04(2)
I2 Pd1 I1 170.950(12)

loop_
_geom_bond_atom_site_label_1
_geom_bond_atom_site_label_2
_geom_bond_distance
C1 C6 1.389(5)
C1 C2 1.399(4)
C1 P1 1.840(3)
C2 C3 1.380(4)
C2 H2 0.95
C3 C4 1.383(5)
C3 H3 0.95
C4 C5 1.387(5)
C4 H4 0.95
C5 C6 1.385(4)
C5 H5 0.95
C6 H6 0.95
C11 C12 1.387(4)
C11 C16 1.403(4)
C11 P1 1.818(3)
C12 C13 1.396(5)
C12 H12 0.95
C13 C14 1.375(5)
C13 H13 0.95
C14 C15 1.378(5)
C14 H14 0.95
C15 C16 1.373(5)
C15 H15 0.95
C16 H16 0.95
C21 C22 1.391(5)
C21 C26 1.395(4)
C21 P1 1.836(3)
C22 C23 1.381(5)
C22 H22 0.95
C23 C24 1.387(5)
C23 H23 0.95
C24 C25 1.375(5)
C24 H24 0.95
C25 C26 1.383(5)
C25 H25 0.95
C26 H26 0.95
C31 C32 1.377(5)
C31 C36 1.388(4)
C31 H31 0.95
C32 C33 1.379(5)
C32 H32 0.95
C33 C34 1.374(5)
C33 H33 0.95
C34 C35 1.376(4)
C34 H34 0.95
C35 C36 1.386(4)
C35 H35 0.95
C36 C37 1.504(4)
C37 N38 1.467(4)
C37 H37A 0.99
C37 H37B 0.99
N38 N39 1.327(4)
N38 C42 1.361(4)
N39 N40 1.321(4)
N40 C41 1.378(4)
N40 C43 1.473(4)
C41 C42 1.389(4)
C41 C45 1.503(4)
C42 Pd1 2.042(3)
C43 C44 1.495(4)
C43 H43A 0.99
C43 H43B 0.99
C44 H44A 0.98
C44 H44B 0.98
C44 H44C 0.98
C45 O51 1.440(4)
C45 C50 1.537(4)
C45 C46 1.537(4)
C46 C47 1.529(5)
C46 H46A 0.99
C46 H46B 0.99
C47 C48 1.524(5)
C47 H47A 0.99
C47 H47B 0.99
C48 C49 1.526(4)
C48 H48A 0.99
C48 H48B 0.99
C49 C50 1.536(4)
C49 H49A 0.99
C49 H49B 0.99
C50 H50A 0.99
C50 H50B 0.99
O51 H51 0.84
P1 Pd1 2.3515(9)
Pd1 I2 2.6017(3)
Pd1 I1 2.6195(3)

loop_
_geom_torsion_atom_site_label_1
_geom_torsion_atom_site_label_2
_geom_torsion_atom_site_label_3
_geom_torsion_atom_site_label_4
_geom_torsion
C6 C1 C2 C3 1.3(5)
P1 C1 C2 C3 -175.3(2)
C1 C2 C3 C4 -1.7(5)
C2 C3 C4 C5 1.3(5)
C3 C4 C5 C6 -0.5(5)
C4 C5 C6 C1 0.0(5)
C2 C1 C6 C5 -0.4(5)
P1 C1 C6 C5 176.0(3)
C16 C11 C12 C13 -1.3(5)
P1 C11 C12 C13 170.1(3)
C11 C12 C13 C14 0.8(6)
C12 C13 C14 C15 -0.4(6)
C13 C14 C15 C16 0.5(6)
C14 C15 C16 C11 -1.1(5)
C12 C11 C16 C15 1.5(5)
P1 C11 C16 C15 -170.7(3)
C26 C21 C22 C23 -1.6(5)
P1 C21 C22 C23 173.5(3)
C21 C22 C23 C24 1.5(5)
C22 C23 C24 C25 -0.3(5)
C23 C24 C25 C26 -0.8(5)
C24 C25 C26 C21 0.7(5)
C22 C21 C26 C25 0.5(5)
P1 C21 C26 C25 -174.5(3)
C36 C31 C32 C33 -1.1(6)
C31 C32 C33 C34 2.2(6)
C32 C33 C34 C35 -1.7(6)
C33 C34 C35 C36 0.1(6)
C34 C35 C36 C31 0.9(6)
C34 C35 C36 C37 177.9(4)
C32 C31 C36 C35 -0.4(6)
C32 C31 C36 C37 -177.4(4)
C35 C36 C37 N38 -108.3(4)
C31 C36 C37 N38 68.6(4)
C36 C37 N38 N39 46.4(4)
C36 C37 N38 C42 -134.0(3)
C42 N38 N39 N40 0.7(3)
C37 N38 N39 N40 -179.6(3)
N38 N39 N40 C41 -0.8(3)
N38 N39 N40 C43 177.9(3)
N39 N40 C41 C42 0.5(3)
C43 N40 C41 C42 -177.8(3)
N39 N40 C41 C45 177.2(3)
C43 N40 C41 C45 -1.2(5)
N39 N38 C42 C41 -0.4(3)
C37 N38 C42 C41 179.9(3)
N39 N38 C42 Pd1 177.9(2)
C37 N38 C42 Pd1 -1.8(4)
N40 C41 C42 N38 -0.1(3)
C45 C41 C42 N38 -176.4(3)
N40 C41 C42 Pd1 -178.0(2)
C45 C41 C42 Pd1 5.7(5)
N39 N40 C43 C44 -0.2(4)
C41 N40 C43 C44 178.1(3)
N40 C41 C45 O51 36.6(4)
C42 C41 C45 O51 -147.6(3)
N40 C41 C45 C50 155.6(3)
C42 C41 C45 C50 -28.6(4)
N40 C41 C45 C46 -83.1(4)
C42 C41 C45 C46 92.6(4)
O51 C45 C46 C47 69.4(3)
C41 C45 C46 C47 -173.9(3)
C50 C45 C46 C47 -52.8(4)
C45 C46 C47 C48 55.3(4)
C46 C47 C48 C49 -57.0(4)
C47 C48 C49 C50 57.2(4)
C48 C49 C50 C45 -55.9(4)
O51 C45 C50 C49 -69.3(3)
C41 C45 C50 C49 174.4(3)
C46 C45 C50 C49 53.1(4)
C12 C11 P1 C21 16.9(3)
C16 C11 P1 C21 -171.5(2)
C12 C11 P1 C1 -87.2(3)
C16 C11 P1 C1 84.5(3)
C12 C11 P1 Pd1 142.2(3)
C16 C11 P1 Pd1 -46.2(3)
C22 C21 P1 C11 115.9(3)
C26 C21 P1 C11 -69.2(3)
C22 C21 P1 C1 -139.7(3)
C26 C21 P1 C1 35.2(3)
C22 C21 P1 Pd1 -12.0(3)
C26 C21 P1 Pd1 162.9(2)
C6 C1 P1 C11 -13.6(3)
C2 C1 P1 C11 162.9(2)
C6 C1 P1 C21 -124.2(3)
C2 C1 P1 C21 52.2(3)
C6 C1 P1 Pd1 114.2(3)
C2 C1 P1 Pd1 -69.4(3)
N38 C42 Pd1 I2 -84.3(2)
C41 C42 Pd1 I2 93.3(3)
N38 C42 Pd1 I1 90.5(2)
C41 C42 Pd1 I1 -91.9(3)
C11 P1 Pd1 C42 -119(2)
C21 P1 Pd1 C42 5(2)
C1 P1 Pd1 C42 121(2)
C11 P1 Pd1 I2 127.67(12)
C21 P1 Pd1 I2 -108.60(10)
C1 P1 Pd1 I2 7.20(13)
C11 P1 Pd1 I1 -47.43(12)
C21 P1 Pd1 I1 76.30(10)
C1 P1 Pd1 I1 -167.89(13)
